data_7123298
loop_
_publ_author_name
'Gou, Xue-Ya'
'Li, Yuke'
'Wang, Xin-Gang'
'Liu, Hong-Chao'
'Zhang, Bo-Sheng'
'Zhao, Jiahui'
'Zhou, Zhao-Zhao'
'Liang, Yong-Min'

_publ_section_title
;
 Ruthenium-catalyzed ortho-selective CAr-H amination of heteroaryl arenes
 with di-tert-butyldiaziridinone
;
_journal_name_full 'Chemical Communications'
_journal_paper_doi 10.1039/C9CC02499A
_journal_year 2019
_chemical_formula_moiety 'C15 H17 Br N2'
_chemical_formula_sum 'C15 H17 Br N2'
_chemical_formula_weight 305.21
_chemical_name_systematic 5-bromo-N-(tert-butyl)-2-(pyridin-2-yl)aniline
_space_group_crystal_system orthorhombic
_space_group_IT_number 43
_space_group_name_Hall 'F 2 -2d'
_space_group_name_H-M_alt 'F d d 2'
_symmetry_space_group_name_Hall 'F 2 -2d'
_symmetry_space_group_name_H-M 'F d d 2'
_atom_sites_solution_hydrogens geom
_atom_sites_solution_primary direct
_audit_creation_date 2018-11-08
_audit_creation_method
;
Olex2 1.2
(compiled 2018.05.29 svn.r3508 for OlexSys, GUI svn.r5506)
;
_audit_update_record
;
2019-01-21 deposited with the CCDC.    2019-04-10 downloaded from the CCDC.
;
_cell_angle_alpha 90
_cell_angle_beta 90
_cell_angle_gamma 90
_cell_formula_units_Z 16
_cell_length_a 36.666(4)
_cell_length_b 16.9718(19)
_cell_length_c 9.1422(8)
_cell_measurement_reflns_used 914
_cell_measurement_temperature 294.37(10)
_cell_measurement_theta_max 21.8930
_cell_measurement_theta_min 4.2720
_cell_volume 5689.1(10)
_computing_cell_refinement
;
CrysAlisPro, Agilent Technologies,
Version 1.171.36.28 (release 01-02-2013 CrysAlis171 .NET)
(compiled Feb  1 2013,16:14:44)
;
_computing_data_collection
;
CrysAlisPro, Agilent Technologies,
Version 1.171.36.28 (release 01-02-2013 CrysAlis171 .NET)
(compiled Feb  1 2013,16:14:44)
;
_computing_data_reduction
;
CrysAlisPro, Agilent Technologies,
Version 1.171.36.28 (release 01-02-2013 CrysAlis171 .NET)
(compiled Feb  1 2013,16:14:44)
;
_computing_molecular_graphics 'Olex2 (Dolomanov et al., 2009)'
_computing_publication_material 'Olex2 (Dolomanov et al., 2009)'
_computing_structure_refinement 'ShelXL (Sheldrick, 2015)'
_computing_structure_solution 'ShelXS (Sheldrick, 2008)'
_diffrn_ambient_temperature 294.37(10)
_diffrn_detector_area_resol_mean 16.0733
_diffrn_measured_fraction_theta_full 0.996
_diffrn_measured_fraction_theta_max 0.997
_diffrn_measurement_details
;
#__ type_ start__ end____ width___ exp.time_
  1 omega  -61.00  -36.00   1.0000   20.0000
omega____ theta____ kappa____ phi______ frames
    -      -19.4273  -57.0000  -60.0000 25

#__ type_ start__ end____ width___ exp.time_
  2 omega  -45.00   75.00   1.0000   20.0000
omega____ theta____ kappa____ phi______ frames
    -       22.7867  -19.0000   60.0000 120
;
_diffrn_measurement_device_type 'SuperNova, Dual, Cu at zero, Eos'
_diffrn_measurement_method '\w scans'
_diffrn_orient_matrix_UB_11 0.0021232000
_diffrn_orient_matrix_UB_12 0.0393043000
_diffrn_orient_matrix_UB_13 -0.0249729000
_diffrn_orient_matrix_UB_21 0.0146857000
_diffrn_orient_matrix_UB_22 0.0053967000
_diffrn_orient_matrix_UB_23 0.0494720000
_diffrn_orient_matrix_UB_31 0.0124087000
_diffrn_orient_matrix_UB_32 -0.0131540000
_diffrn_orient_matrix_UB_33 -0.0542998000
_diffrn_radiation_monochromator mirror
_diffrn_radiation_type MoK\a
_diffrn_radiation_wavelength 0.710
_diffrn_reflns_av_R_equivalents 0.0509
_diffrn_reflns_av_unetI/netI 0.0683
_diffrn_reflns_Laue_measured_fraction_full 0.996
_diffrn_reflns_Laue_measured_fraction_max 0.997
_diffrn_reflns_limit_h_max 45
_diffrn_reflns_limit_h_min -16
_diffrn_reflns_limit_k_max 11
_diffrn_reflns_limit_k_min -20
_diffrn_reflns_limit_l_max 11
_diffrn_reflns_limit_l_min -5
_diffrn_reflns_number 3346
_diffrn_reflns_point_group_measured_fraction_full 0.718
_diffrn_reflns_point_group_measured_fraction_max 0.706
_diffrn_reflns_theta_full 25.214
_diffrn_reflns_theta_max 25.971
_diffrn_reflns_theta_min 3.755
_diffrn_source 'SuperNova (Mo) X-ray Source'
_exptl_absorpt_coefficient_mu 2.875
_exptl_absorpt_correction_T_max 1.00000
_exptl_absorpt_correction_T_min 0.56895
_exptl_absorpt_correction_type multi-scan
_exptl_absorpt_process_details
;
CrysAlisPro, Agilent Technologies,
Version 1.171.36.28 (release 01-02-2013 CrysAlis171 .NET)
(compiled Feb  1 2013,16:14:44)
Empirical absorption correction using spherical harmonics,
 implemented in SCALE3 ABSPACK scaling algorithm.
;
_exptl_crystal_colour 'clear light colourless'
_exptl_crystal_colour_lustre clear
_exptl_crystal_colour_modifier light
_exptl_crystal_colour_primary colourless
_exptl_crystal_density_diffrn 1.425
_exptl_crystal_description block
_exptl_crystal_F_000 2496
_exptl_crystal_recrystallization_method 'Re-crystallisation from solvent: petroleum ether/ethyl acetate'
_exptl_crystal_size_max 0.18
_exptl_crystal_size_mid 0.15
_exptl_crystal_size_min 0.12
_refine_diff_density_max 0.335
_refine_diff_density_min -0.339
_refine_diff_density_rms 0.067
_refine_ls_abs_structure_details
;
 Classical Flack method preferred over Parsons because s.u. lower.
;
_refine_ls_abs_structure_Flack 0.023(18)
_refine_ls_extinction_method none
_refine_ls_goodness_of_fit_ref 1.003
_refine_ls_hydrogen_treatment constr
_refine_ls_matrix_type full
_refine_ls_number_parameters 166
_refine_ls_number_reflns 1977
_refine_ls_number_restraints 1
_refine_ls_restrained_S_all 1.002
_refine_ls_R_factor_all 0.0749
_refine_ls_R_factor_gt 0.0545
_refine_ls_shift/su_max 0.000
_refine_ls_shift/su_mean 0.000
_refine_ls_structure_factor_coef Fsqd
_refine_ls_weighting_details 'w=1/[\s^2^(Fo^2^)+(0.0695P)^2^] where P=(Fo^2^+2Fc^2^)/3'
_refine_ls_weighting_scheme calc
_refine_ls_wR_factor_gt 0.1221
_refine_ls_wR_factor_ref 0.1349
_reflns_Friedel_coverage 0.329
_reflns_Friedel_fraction_full 0.398
_reflns_Friedel_fraction_max 0.374
_reflns_number_gt 1504
_reflns_number_total 1977
_reflns_threshold_expression 'I > 2\s(I)'
_cod_data_source_file c9cc02499a2.cif
_cod_data_source_block gouxy_1106
_cod_database_code 7123298
_shelx_shelxl_version_number 2018/3
_shelx_space_group_comment
;
The symmetry employed for this shelxl refinement is uniquely defined
by the following loop, which should always be used as a source of
symmetry information in preference to the above space-group names.
They are only intended as comments.
;
_shelx_estimated_absorpt_t_max 0.724
_shelx_estimated_absorpt_t_min 0.626
_reflns_odcompleteness_completeness 99.51
_reflns_odcompleteness_iscentric 1
_reflns_odcompleteness_theta 26.32
_olex2_refinement_description
;
1. Fixed Uiso
 At 1.2 times of:
  All C(H) groups, All N(H) groups
 At 1.5 times of:
  All C(H,H,H) groups
2.a Aromatic/amide H refined with riding coordinates:
 N2(H2), C8(H8), C11(H11), C4(H4), C10(H10), C2(H2A), C1(H1), C3(H3)
2.b Idealised Me refined as rotating group:
 C15(H15A,H15B,H15C), C14(H14A,H14B,H14C), C13(H13A,H13B,H13C)
;
_olex2_date_sample_data_collection 2018-11-07
_olex2_submission_special_instructions 'No special instructions were received'

loop_
_space_group_symop_operation_xyz
'x, y, z'
'-x, -y, z'
'-x+1/4, y+1/4, z+1/4'
'x+1/4, -y+1/4, z+1/4'
'x, y+1/2, z+1/2'
'-x, -y+1/2, z+1/2'
'-x+1/4, y+3/4, z+3/4'
'x+1/4, -y+3/4, z+3/4'
'x+1/2, y, z+1/2'
'-x+1/2, -y, z+1/2'
'-x+3/4, y+1/4, z+3/4'
'x+3/4, -y+1/4, z+3/4'
'x+1/2, y+1/2, z'
'-x+1/2, -y+1/2, z'
'-x+3/4, y+3/4, z+1/4'
'x+3/4, -y+3/4, z+1/4'

loop_
_atom_site_label
_atom_site_type_symbol
_atom_site_fract_x
_atom_site_fract_y
_atom_site_fract_z
_atom_site_U_iso_or_equiv
_atom_site_adp_type
_atom_site_occupancy
_atom_site_site_symmetry_order
_atom_site_calc_flag
_atom_site_refinement_flags_posn
Br1 Br -0.37105(3) -0.61066(7) -1.63899(13) 0.0753(4) Uani 1 1 d .
N1 N -0.51258(18) -0.8829(4) -1.6564(8) 0.0531(17) Uani 1 1 d .
C15 C -0.3941(3) -0.8987(7) -1.3843(14) 0.086(3) Uani 1 1 d .
H15A H -0.394432 -0.946014 -1.441734 0.128 Uiso 1 1 calc GR
H15B H -0.382366 -0.908959 -1.292300 0.128 Uiso 1 1 calc GR
H15C H -0.380833 -0.858499 -1.435797 0.128 Uiso 1 1 calc GR
N2 N -0.45166(19) -0.8525(4) -1.4960(7) 0.0488(17) Uani 1 1 d .
H2 H -0.469911 -0.882203 -1.517060 0.059 Uiso 1 1 calc R
C5 C -0.4943(2) -0.8473(4) -1.7655(8) 0.0408(18) Uani 1 1 d .
C6 C -0.4650(2) -0.7903(4) -1.7265(7) 0.0374(17) Uani 1 1 d .
C7 C -0.44413(19) -0.7955(4) -1.5954(7) 0.0337(16) Uani 1 1 d .
C8 C -0.4155(2) -0.7420(5) -1.5776(9) 0.0452(19) Uani 1 1 d .
H8 H -0.400469 -0.746083 -1.495864 0.054 Uiso 1 1 calc R
C11 C -0.4576(2) -0.7290(5) -1.8229(8) 0.047(2) Uani 1 1 d .
H11 H -0.472192 -0.723497 -1.905541 0.057 Uiso 1 1 calc R
C4 C -0.5028(2) -0.8628(5) -1.9111(9) 0.054(2) Uani 1 1 d .
H4 H -0.489922 -0.837965 -1.985751 0.065 Uiso 1 1 calc R
C9 C -0.4091(2) -0.6840(5) -1.6776(9) 0.047(2) Uani 1 1 d .
C10 C -0.4296(2) -0.6757(5) -1.8011(9) 0.051(2) Uani 1 1 d .
H10 H -0.424923 -0.635729 -1.868143 0.061 Uiso 1 1 calc R
C12 C -0.4332(2) -0.8708(5) -1.3573(8) 0.046(2) Uani 1 1 d .
C2 C -0.5491(3) -0.9495(6) -1.8359(12) 0.068(3) Uani 1 1 d .
H2A H -0.568110 -0.983934 -1.857543 0.081 Uiso 1 1 calc R
C1 C -0.5398(3) -0.9331(6) -1.6941(12) 0.070(3) Uani 1 1 d .
H1 H -0.552848 -0.957690 -1.619705 0.084 Uiso 1 1 calc R
C3 C -0.5299(3) -0.9141(6) -1.9436(11) 0.065(3) Uani 1 1 d .
H3 H -0.535295 -0.925058 -2.040835 0.078 Uiso 1 1 calc R
C14 C -0.4341(3) -0.8023(6) -1.2512(9) 0.063(3) Uani 1 1 d .
H14A H -0.421037 -0.816083 -1.163845 0.095 Uiso 1 1 calc GR
H14B H -0.458950 -0.790190 -1.226883 0.095 Uiso 1 1 calc GR
H14C H -0.422896 -0.757065 -1.295544 0.095 Uiso 1 1 calc GR
C13 C -0.4547(3) -0.9389(6) -1.2905(10) 0.065(3) Uani 1 1 d .
H13A H -0.453925 -0.983468 -1.355214 0.098 Uiso 1 1 calc GR
H13B H -0.479624 -0.923056 -1.276454 0.098 Uiso 1 1 calc GR
H13C H -0.444237 -0.953086 -1.198010 0.098 Uiso 1 1 calc GR

loop_
_atom_site_aniso_label
_atom_site_aniso_U_11
_atom_site_aniso_U_22
_atom_site_aniso_U_33
_atom_site_aniso_U_23
_atom_site_aniso_U_13
_atom_site_aniso_U_12
Br1 0.0751(6) 0.0703(6) 0.0804(7) 0.0051(6) 0.0101(6) -0.0308(6)
N1 0.049(4) 0.060(4) 0.051(4) 0.004(4) -0.007(4) -0.007(4)
C15 0.068(6) 0.106(9) 0.083(7) 0.015(9) -0.006(8) 0.023(6)
N2 0.052(4) 0.058(4) 0.036(3) 0.012(3) -0.016(3) -0.023(4)
C5 0.038(4) 0.049(4) 0.036(4) -0.002(4) -0.006(4) 0.008(4)
C6 0.040(4) 0.042(4) 0.030(4) -0.002(3) 0.001(3) 0.007(4)
C7 0.033(3) 0.041(4) 0.027(4) 0.004(3) 0.001(3) 0.005(3)
C8 0.043(4) 0.049(5) 0.043(4) 0.007(4) -0.001(4) -0.003(4)
C11 0.056(5) 0.048(5) 0.039(4) 0.004(4) -0.003(4) 0.009(4)
C4 0.065(5) 0.061(5) 0.037(5) -0.007(4) -0.008(5) 0.010(5)
C9 0.042(4) 0.048(5) 0.051(5) -0.002(4) 0.012(4) -0.003(4)
C10 0.064(5) 0.045(5) 0.045(5) 0.014(4) 0.013(5) -0.001(5)
C12 0.055(4) 0.050(5) 0.031(5) 0.011(3) -0.006(4) 0.001(4)
C2 0.062(6) 0.059(6) 0.081(8) -0.014(5) -0.020(6) 0.000(5)
C1 0.061(5) 0.078(7) 0.070(7) 0.008(6) -0.006(5) -0.015(5)
C3 0.065(6) 0.075(6) 0.055(5) -0.009(5) -0.022(5) 0.007(6)
C14 0.076(6) 0.075(6) 0.039(4) 0.001(5) 0.001(5) -0.009(6)
C13 0.082(7) 0.061(6) 0.052(5) 0.022(5) -0.007(5) -0.010(5)

loop_
_atom_type_symbol
_atom_type_description
_atom_type_scat_dispersion_real
_atom_type_scat_dispersion_imag
_atom_type_scat_source
C C 0.0033 0.0016 'International Tables Vol C Tables 4.2.6.8 and 6.1.1.4'
H H 0.0000 0.0000 'International Tables Vol C Tables 4.2.6.8 and 6.1.1.4'
Br Br -0.2901 2.4595 'International Tables Vol C Tables 4.2.6.8 and 6.1.1.4'
N N 0.0061 0.0033 'International Tables Vol C Tables 4.2.6.8 and 6.1.1.4'

loop_
_geom_angle_atom_site_label_1
_geom_angle_atom_site_label_2
_geom_angle_atom_site_label_3
_geom_angle
C5 N1 C1 117.4(8)
H15A C15 H15B 109.5
H15A C15 H15C 109.5
H15B C15 H15C 109.5
C12 C15 H15A 109.5
C12 C15 H15B 109.5
C12 C15 H15C 109.5
C7 N2 H2 115.3
C7 N2 C12 129.4(6)
C12 N2 H2 115.3
N1 C5 C6 118.3(6)
N1 C5 C4 120.9(7)
C4 C5 C6 120.8(8)
C7 C6 C5 123.3(7)
C11 C6 C5 118.3(6)
C11 C6 C7 118.4(7)
N2 C7 C6 120.0(7)
N2 C7 C8 122.5(6)
C8 C7 C6 117.5(7)
C7 C8 H8 119.4
C9 C8 C7 121.3(7)
C9 C8 H8 119.4
C6 C11 H11 118.6
C10 C11 C6 122.8(7)
C10 C11 H11 118.6
C5 C4 H4 120.2
C3 C4 C5 119.6(9)
C3 C4 H4 120.2
C8 C9 Br1 118.3(6)
C8 C9 C10 122.3(7)
C10 C9 Br1 119.3(6)
C11 C10 H10 121.3
C9 C10 C11 117.5(8)
C9 C10 H10 121.3
N2 C12 C15 111.0(7)
N2 C12 C14 112.2(7)
N2 C12 C13 105.4(7)
C14 C12 C15 111.2(8)
C14 C12 C13 108.3(7)
C13 C12 C15 108.4(8)
C1 C2 H2A 121.0
C3 C2 H2A 121.0
C3 C2 C1 117.9(9)
N1 C1 C2 123.5(10)
N1 C1 H1 118.3
C2 C1 H1 118.3
C4 C3 H3 119.7
C2 C3 C4 120.6(9)
C2 C3 H3 119.7
C12 C14 H14A 109.5
C12 C14 H14B 109.5
C12 C14 H14C 109.5
H14A C14 H14B 109.5
H14A C14 H14C 109.5
H14B C14 H14C 109.5
C12 C13 H13A 109.5
C12 C13 H13B 109.5
C12 C13 H13C 109.5
H13A C13 H13B 109.5
H13A C13 H13C 109.5
H13B C13 H13C 109.5

loop_
_geom_bond_atom_site_label_1
_geom_bond_atom_site_label_2
_geom_bond_distance
Br1 C9 1.902(8)
N1 C5 1.345(10)
N1 C1 1.358(11)
C15 H15A 0.9600
C15 H15B 0.9600
C15 H15C 0.9600
C15 C12 1.530(13)
N2 H2 0.8600
N2 C7 1.355(9)
N2 C12 1.472(10)
C5 C6 1.490(11)
C5 C4 1.392(12)
C6 C7 1.424(9)
C6 C11 1.390(10)
C7 C8 1.398(10)
C8 H8 0.9300
C8 C9 1.364(10)
C11 H11 0.9300
C11 C10 1.383(11)
C4 H4 0.9300
C4 C3 1.354(13)
C9 C10 1.364(12)
C10 H10 0.9300
C12 C14 1.516(11)
C12 C13 1.528(11)
C2 H2A 0.9300
C2 C1 1.369(14)
C2 C3 1.352(13)
C1 H1 0.9300
C3 H3 0.9300
C14 H14A 0.9600
C14 H14B 0.9600
C14 H14C 0.9600
C13 H13A 0.9600
C13 H13B 0.9600
C13 H13C 0.9600

loop_
_geom_torsion_atom_site_label_1
_geom_torsion_atom_site_label_2
_geom_torsion_atom_site_label_3
_geom_torsion_atom_site_label_4
_geom_torsion
Br1 C9 C10 C11 -178.2(6)
N1 C5 C6 C7 29.0(11)
N1 C5 C6 C11 -151.0(7)
N1 C5 C4 C3 0.2(12)
N2 C7 C8 C9 -178.3(7)
C5 N1 C1 C2 0.6(14)
C5 C6 C7 N2 -2.9(11)
C5 C6 C7 C8 175.0(7)
C5 C6 C11 C10 -176.1(7)
C5 C4 C3 C2 1.1(13)
C6 C5 C4 C3 -179.1(8)
C6 C7 C8 C9 3.9(11)
C6 C11 C10 C9 -1.2(12)
C7 N2 C12 C15 -64.8(11)
C7 N2 C12 C14 60.3(11)
C7 N2 C12 C13 178.0(8)
C7 C6 C11 C10 3.9(11)
C7 C8 C9 Br1 176.8(6)
C7 C8 C9 C10 -1.2(13)
C8 C9 C10 C11 -0.2(13)
C11 C6 C7 N2 177.0(7)
C11 C6 C7 C8 -5.1(10)
C4 C5 C6 C7 -151.7(7)
C4 C5 C6 C11 28.4(11)
C12 N2 C7 C6 177.5(8)
C12 N2 C7 C8 -0.3(12)
C1 N1 C5 C6 178.4(7)
C1 N1 C5 C4 -1.0(11)
C1 C2 C3 C4 -1.4(15)
C3 C2 C1 N1 0.6(15)
